data_7116743
loop_
_publ_author_name
'Andreas Stascha'

_publ_section_title
;
 A pyrazolate-stabilized sodium hydride complex
;
_journal_name_full Chem.Commun.
_journal_page_first 5056
_journal_paper_doi 10.1039/C5cc00996K
_journal_volume 51
_journal_year 2015
_chemical_formula_sum 'C69 H118 N12 Na7'
_chemical_formula_weight 1276.68
_chemical_properties_physical 'Air-sensitive, Moisture-sensitive'
_space_group_crystal_system tetragonal
_space_group_IT_number 122
_space_group_name_Hall 'I -4 2bw'
_space_group_name_H-M_alt 'I -4 2 d'
_symmetry_space_group_name_Hall 'I -4 2bw'
_symmetry_space_group_name_H-M 'I -4 2 d'
_atom_sites_solution_hydrogens mixed
_audit_creation_method SHELXL-2014/7
_audit_update_record
;
2015-01-14 deposited with the CCDC.
2015-02-12 downloaded from the CCDC.
;
_cell_angle_alpha 90
_cell_angle_beta 90
_cell_angle_gamma 90
_cell_formula_units_Z 16
_cell_length_a 32.759(5)
_cell_length_b 32.759(5)
_cell_length_c 29.376(6)
_cell_measurement_temperature 100(2)
_cell_volume 31525(9)
_computing_cell_refinement 'XDS (Kabsch, 1993)'
_computing_data_collection 'BluIce (McPhillips, 2002)'
_computing_data_reduction 'XDS (Kabsch, 1993)'
_computing_molecular_graphics 'X-Seed (Barbour, 1999)'
_computing_publication_material 'CIFTAB (Sheldrick, 1997)'
_computing_structure_refinement 'SHELXL-2014/7 (Sheldrick, 2014)'
_computing_structure_solution 'SHELXS-97 (Sheldrick, 1990)'
_diffrn_ambient_temperature 100(2)
_diffrn_measured_fraction_theta_full 0.996
_diffrn_measured_fraction_theta_max 0.997
_diffrn_measurement_device_type 'ADSC quantum 210r'
_diffrn_measurement_method 'f\ scan'
_diffrn_radiation_monochromator 'Silicon Double Crystal'
_diffrn_radiation_type synchrotron
_diffrn_radiation_wavelength 0.7108
_diffrn_reflns_av_R_equivalents 0.1649
_diffrn_reflns_av_unetI/netI 0.0727
_diffrn_reflns_Laue_measured_fraction_full 0.996
_diffrn_reflns_Laue_measured_fraction_max 0.997
_diffrn_reflns_limit_h_max 43
_diffrn_reflns_limit_h_min -43
_diffrn_reflns_limit_k_max 43
_diffrn_reflns_limit_k_min -43
_diffrn_reflns_limit_l_max 38
_diffrn_reflns_limit_l_min -38
_diffrn_reflns_number 178030
_diffrn_reflns_point_group_measured_fraction_full 0.996
_diffrn_reflns_point_group_measured_fraction_max 0.997
_diffrn_reflns_theta_full 25.244
_diffrn_reflns_theta_max 27.998
_diffrn_reflns_theta_min 0.931
_diffrn_source 'Australian Synchrotron'
_exptl_absorpt_coefficient_mu 0.097
_exptl_absorpt_correction_T_max 0.993
_exptl_absorpt_correction_T_min 0.983
_exptl_absorpt_correction_type multi-scan
_exptl_absorpt_process_details 'XDS (Kabsch, 1993)'
_exptl_crystal_colour colourless
_exptl_crystal_density_diffrn 1.076
_exptl_crystal_description block
_exptl_crystal_F_000 11088
_exptl_crystal_size_max 0.120
_exptl_crystal_size_mid 0.100
_exptl_crystal_size_min 0.070
_refine_diff_density_max 0.414
_refine_diff_density_min -0.505
_refine_diff_density_rms 0.065
_refine_ls_abs_structure_details
;
 Refined as an inversion twin.
;
_refine_ls_abs_structure_Flack 0.33(18)
_refine_ls_extinction_method none
_refine_ls_goodness_of_fit_ref 1.065
_refine_ls_hydrogen_treatment mixed
_refine_ls_matrix_type full
_refine_ls_number_parameters 958
_refine_ls_number_reflns 18969
_refine_ls_number_restraints 66
_refine_ls_restrained_S_all 1.075
_refine_ls_R_factor_all 0.0547
_refine_ls_R_factor_gt 0.0539
_refine_ls_shift/su_max 0.001
_refine_ls_shift/su_mean 0.000
_refine_ls_structure_factor_coef Fsqd
_refine_ls_weighting_details 'w=1/[\s^2^(Fo^2^)+(0.0829P)^2^+12.5305P] where P=(Fo^2^+2Fc^2^)/3'
_refine_ls_weighting_scheme calc
_refine_ls_wR_factor_gt 0.1389
_refine_ls_wR_factor_ref 0.1398
_reflns_Friedel_coverage 0.899
_reflns_Friedel_fraction_full 0.997
_reflns_Friedel_fraction_max 0.998
_reflns_number_gt 18525
_reflns_number_total 18969
_reflns_threshold_expression 'I > 2\s(I)'
_cod_data_source_file c5cc00996k3.cif
_cod_data_source_block compound1
_cod_depositor_comments
;
The following automatic conversions were performed:

'_exptl_absorpt_correction_type' value 'multi scan' changed to
'multi-scan' according to the built-in table from CIF Core dictionary
named 'cif_core.dic' version 2.4.1 from 2010-06-29.

Automatic conversion script
Id: cif_fix_values 2827 2014-09-09 07:05:25Z andrius 
;
_cod_original_cell_volume 31525(11)
_cod_database_code 7116743
_shelx_shelxl_version_number 2014/7
_shelx_space_group_comment
;
The symmetry employed for this shelxl refinement is uniquely defined
by the following loop, which should always be used as a source of
symmetry information in preference to the above space-group names.
They are only intended as comments.
;
_shelx_estimated_absorpt_t_min 0.988
_shelx_estimated_absorpt_t_max 0.993

loop_
_space_group_symop_operation_xyz
'x, y, z'
'y, -x, -z'
'-x, -y, z'
'-y, x, -z'
'x, -y+1/2, -z+1/4'
'-x, y+1/2, -z+1/4'
'-y, -x+1/2, z+1/4'
'y, x+1/2, z+1/4'
'x+1/2, y+1/2, z+1/2'
'y+1/2, -x+1/2, -z+1/2'
'-x+1/2, -y+1/2, z+1/2'
'-y+1/2, x+1/2, -z+1/2'
'x+1/2, -y+1, -z+3/4'
'-x+1/2, y+1, -z+3/4'
'-y+1/2, -x+1, z+3/4'
'y+1/2, x+1, z+3/4'

loop_
_atom_site_label
_atom_site_type_symbol
_atom_site_fract_x
_atom_site_fract_y
_atom_site_fract_z
_atom_site_U_iso_or_equiv
_atom_site_adp_type
_atom_site_occupancy
_atom_site_site_symmetry_order
_atom_site_calc_flag
_atom_site_refinement_flags_posn
_atom_site_refinement_flags_adp
_atom_site_refinement_flags_occupancy
_atom_site_disorder_assembly
_atom_site_disorder_group
Na1 Na 0.78128(3) 0.56949(3) 0.16317(3) 0.02308(19) Uani 1 1 d . . . . .
N1 N 0.84112(6) 0.54201(6) 0.12766(6) 0.0188(3) Uani 1 1 d . . . . .
C1 C 0.87590(7) 0.56373(7) 0.13160(7) 0.0192(4) Uani 1 1 d . . . . .
Na2 Na 0.79283(3) 0.53613(3) 0.06886(3) 0.0241(2) Uani 1 1 d . . . . .
N2 N 0.84803(6) 0.50318(6) 0.14527(7) 0.0193(3) Uani 1 1 d . . . . .
C2 C 0.90610(7) 0.53970(7) 0.15159(8) 0.0233(4) Uani 1 1 d . . . . .
H2 H 0.9334 0.5472 0.1585 0.028 Uiso 1 1 calc R U . . .
Na3 Na 0.81876(3) 0.45134(3) 0.09724(3) 0.02159(19) Uani 1 1 d . . . . .
N3 N 0.72979(6) 0.59347(6) 0.11113(7) 0.0218(4) Uani 1 1 d . . . . .
C3 C 0.88723(7) 0.50212(7) 0.15917(8) 0.0223(4) Uani 1 1 d . . . . .
Na4 Na 0.78080(3) 0.47877(3) 0.18895(3) 0.0261(2) Uani 1 1 d . . . . .
N4 N 0.73751(6) 0.58245(6) 0.06601(7) 0.0209(4) Uani 1 1 d . . . . .
C4 C 0.87920(7) 0.60697(7) 0.11339(8) 0.0221(4) Uani 1 1 d . . . . .
Na5 Na 0.69533(3) 0.53041(3) 0.14835(3) 0.0238(2) Uani 1 1 d . . . . .
N5 N 0.74918(6) 0.46567(6) 0.02107(6) 0.0190(3) Uani 1 1 d . . . . .
C5 C 0.88707(8) 0.60518(8) 0.06199(9) 0.0291(5) Uani 1 1 d . . . . .
H5A H 0.9122 0.5898 0.0561 0.044 Uiso 1 1 calc R U . . .
H5B H 0.8900 0.6330 0.0501 0.044 Uiso 1 1 calc R U . . .
H5C H 0.8641 0.5917 0.0469 0.044 Uiso 1 1 calc R U . . .
Na6 Na 0.70490(3) 0.51913(3) 0.04605(3) 0.02381(19) Uani 1 1 d . . . . .
N6 N 0.79024(5) 0.47570(6) 0.02564(6) 0.0177(3) Uani 1 1 d . . . . .
C6 C 0.91473(9) 0.62922(9) 0.13659(10) 0.0330(5) Uani 1 1 d . . . . .
H6A H 0.9101 0.6299 0.1695 0.049 Uiso 1 1 calc R U . . .
H6B H 0.9165 0.6572 0.1249 0.049 Uiso 1 1 calc R U . . .
H6C H 0.9403 0.6148 0.1301 0.049 Uiso 1 1 calc R U . . .
Na7 Na 0.72646(3) 0.43884(3) 0.09802(3) 0.02164(19) Uani 1 1 d . . . . .
N7 N 0.78065(6) 0.39725(6) 0.12634(7) 0.0209(4) Uani 1 1 d . . . . .
C7 C 0.83984(8) 0.63117(8) 0.12170(10) 0.0309(5) Uani 1 1 d . . . . .
H7A H 0.8173 0.6183 0.1052 0.046 Uiso 1 1 calc R U . . .
H7B H 0.8434 0.6593 0.1109 0.046 Uiso 1 1 calc R U . . .
H7C H 0.8337 0.6314 0.1543 0.046 Uiso 1 1 calc R U . . .
N8 N 0.77334(6) 0.40864(6) 0.17122(7) 0.0222(4) Uani 1 1 d . . . . .
C8 C 0.90562(8) 0.46413(8) 0.18074(10) 0.0286(5) Uani 1 1 d . . . . .
N9 N 0.76053(6) 0.53722(6) 0.22992(6) 0.0204(4) Uani 1 1 d . . . . .
C9 C 0.95177(12) 0.46361(15) 0.1733(2) 0.0843(19) Uani 1 1 d . U . . .
H9A H 0.9576 0.4594 0.1409 0.126 Uiso 1 1 calc R U . . .
H9B H 0.9639 0.4414 0.1911 0.126 Uiso 1 1 calc R U . . .
H9C H 0.9634 0.4897 0.1830 0.126 Uiso 1 1 calc R U . . .
N10 N 0.71930(6) 0.52825(6) 0.22367(6) 0.0193(3) Uani 1 1 d . . . . .
C10 C 0.88796(12) 0.42508(9) 0.15892(11) 0.0425(7) Uani 1 1 d . . . . .
H10A H 0.8584 0.4240 0.1642 0.064 Uiso 1 1 calc R U . . .
H10B H 0.9009 0.4011 0.1726 0.064 Uiso 1 1 calc R U . . .
H10C H 0.8934 0.4254 0.1261 0.064 Uiso 1 1 calc R U . . .
N11 N 0.65952(6) 0.46284(6) 0.11068(6) 0.0183(3) Uani 1 1 d . . . . .
C11 C 0.89617(16) 0.46336(12) 0.23118(12) 0.0579(11) Uani 1 1 d . . . . .
H11A H 0.9043 0.4894 0.2449 0.087 Uiso 1 1 calc R U . . .
H11B H 0.9113 0.4410 0.2456 0.087 Uiso 1 1 calc R U . . .
H11C H 0.8668 0.4592 0.2356 0.087 Uiso 1 1 calc R U . . .
N12 N 0.65061(6) 0.50116(6) 0.09333(7) 0.0205(4) Uani 1 1 d . . . . .
C12 C 0.72020(8) 0.63360(8) 0.11127(9) 0.0271(5) Uani 1 1 d . . . . .
C13 C 0.72166(8) 0.64904(8) 0.06708(10) 0.0298(5) Uani 1 1 d . . . . .
H13 H 0.7164 0.6763 0.0576 0.036 Uiso 1 1 calc R U . . .
C14 C 0.73251(7) 0.61593(8) 0.03978(9) 0.0248(5) Uani 1 1 d . . . . .
C15 C 0.70897(10) 0.65624(8) 0.15463(11) 0.0365(6) Uani 1 1 d D . . . .
C16 C 0.7160(3) 0.70132(13) 0.1494(2) 0.072(2) Uani 0.753(8) 1 d D . P A 1
H16A H 0.7081 0.7153 0.1775 0.109 Uiso 0.753(8) 1 calc R U P A 1
H16B H 0.6996 0.7117 0.1240 0.109 Uiso 0.753(8) 1 calc R U P A 1
H16C H 0.7450 0.7063 0.1433 0.109 Uiso 0.753(8) 1 calc R U P A 1
C17 C 0.66450(16) 0.6478(2) 0.1662(2) 0.0621(16) Uani 0.753(8) 1 d D . P A 1
H17A H 0.6615 0.6192 0.1756 0.093 Uiso 0.753(8) 1 calc R U P A 1
H17B H 0.6475 0.6529 0.1393 0.093 Uiso 0.753(8) 1 calc R U P A 1
H17C H 0.6559 0.6658 0.1911 0.093 Uiso 0.753(8) 1 calc R U P A 1
C18 C 0.73448(15) 0.64071(14) 0.19586(14) 0.0425(11) Uani 0.753(8) 1 d D . P A 1
H18A H 0.7259 0.6551 0.2235 0.064 Uiso 0.753(8) 1 calc R U P A 1
H18B H 0.7635 0.6460 0.1903 0.064 Uiso 0.753(8) 1 calc R U P A 1
H18C H 0.7301 0.6113 0.1997 0.064 Uiso 0.753(8) 1 calc R U P A 1
C19 C 0.74007(9) 0.61516(8) -0.01110(9) 0.0310(5) Uani 1 1 d . . . . .
C20 C 0.78531(11) 0.62130(13) -0.02083(11) 0.0480(8) Uani 1 1 d . . . . .
H20A H 0.7939 0.6481 -0.0095 0.072 Uiso 1 1 calc R U . . .
H20B H 0.7901 0.6199 -0.0537 0.072 Uiso 1 1 calc R U . . .
H20C H 0.8011 0.5999 -0.0056 0.072 Uiso 1 1 calc R U . . .
C21 C 0.72693(13) 0.57399(11) -0.03227(11) 0.0474(8) Uani 1 1 d . . . . .
H21A H 0.7423 0.5517 -0.0180 0.071 Uiso 1 1 calc R U . . .
H21B H 0.7325 0.5743 -0.0650 0.071 Uiso 1 1 calc R U . . .
H21C H 0.6976 0.5698 -0.0272 0.071 Uiso 1 1 calc R U . . .
C22 C 0.71484(16) 0.64852(13) -0.03441(13) 0.0591(10) Uani 1 1 d . . . . .
H22A H 0.6859 0.6446 -0.0272 0.089 Uiso 1 1 calc R U . . .
H22B H 0.7188 0.6469 -0.0674 0.089 Uiso 1 1 calc R U . . .
H22C H 0.7237 0.6754 -0.0235 0.089 Uiso 1 1 calc R U . . .
C23 C 0.74473(7) 0.44687(8) -0.01948(8) 0.0232(4) Uani 1 1 d . . . . .
C24 C 0.78240(8) 0.44451(8) -0.04162(8) 0.0249(5) Uani 1 1 d . . . . .
H24 H 0.7880 0.4328 -0.0705 0.030 Uiso 1 1 calc R U . . .
C25 C 0.80978(7) 0.46299(7) -0.01202(7) 0.0195(4) Uani 1 1 d . . . . .
C26 C 0.70342(8) 0.43172(9) -0.03615(9) 0.0300(5) Uani 1 1 d D . . . .
C27A C 0.66690(17) 0.4588(2) -0.0151(2) 0.0343(15) Uani 0.453(6) 1 d D . P B 2
H27A H 0.6407 0.4489 -0.0268 0.051 Uiso 0.453(6) 1 calc R U P B 2
H27B H 0.6706 0.4874 -0.0239 0.051 Uiso 0.453(6) 1 calc R U P B 2
H27C H 0.6672 0.4566 0.0182 0.051 Uiso 0.453(6) 1 calc R U P B 2
C28A C 0.7003(2) 0.4348(3) -0.0862(2) 0.0388(16) Uani 0.453(6) 1 d D . P B 2
H28A H 0.6726 0.4274 -0.0958 0.058 Uiso 0.453(6) 1 calc R U P B 2
H28B H 0.7199 0.4162 -0.1004 0.058 Uiso 0.453(6) 1 calc R U P B 2
H28C H 0.7062 0.4628 -0.0957 0.058 Uiso 0.453(6) 1 calc R U P B 2
C29 C 0.7104(2) 0.3920(2) -0.0664(2) 0.0497(18) Uani 0.547(6) 1 d D . P B 1
H29A H 0.7280 0.3728 -0.0499 0.074 Uiso 0.547(6) 1 calc R U P B 1
H29B H 0.7234 0.3997 -0.0951 0.074 Uiso 0.547(6) 1 calc R U P B 1
H29C H 0.6840 0.3790 -0.0726 0.074 Uiso 0.547(6) 1 calc R U P B 1
C30 C 0.85493(7) 0.47091(8) -0.01946(8) 0.0228(4) Uani 1 1 d . . . . .
C31 C 0.87332(9) 0.43765(12) -0.04970(11) 0.0412(7) Uani 1 1 d . . . . .
H31A H 0.8688 0.4109 -0.0357 0.062 Uiso 1 1 calc R U . . .
H31B H 0.9027 0.4424 -0.0531 0.062 Uiso 1 1 calc R U . . .
H31C H 0.8603 0.4384 -0.0797 0.062 Uiso 1 1 calc R U . . .
C32 C 0.85997(9) 0.51207(10) -0.04268(13) 0.0423(7) Uani 1 1 d . . . . .
H32A H 0.8469 0.5113 -0.0727 0.063 Uiso 1 1 calc R U . . .
H32B H 0.8891 0.5181 -0.0463 0.063 Uiso 1 1 calc R U . . .
H32C H 0.8472 0.5333 -0.0240 0.063 Uiso 1 1 calc R U . . .
C33 C 0.87868(8) 0.47096(9) 0.02561(9) 0.0305(5) Uani 1 1 d . . . . .
H33A H 0.8676 0.4921 0.0457 0.046 Uiso 1 1 calc R U . . .
H33B H 0.9076 0.4766 0.0196 0.046 Uiso 1 1 calc R U . . .
H33C H 0.8760 0.4442 0.0403 0.046 Uiso 1 1 calc R U . . .
C34 C 0.78332(7) 0.35612(7) 0.12503(8) 0.0210(4) Uani 1 1 d . . . . .
C35 C 0.77787(8) 0.34034(7) 0.16853(9) 0.0270(5) Uani 1 1 d . . . . .
H35 H 0.7783 0.3125 0.1775 0.032 Uiso 1 1 calc R U . . .
C36 C 0.77171(7) 0.37436(8) 0.19620(8) 0.0234(4) Uani 1 1 d . . . . .
C37 C 0.79108(8) 0.33351(7) 0.08073(9) 0.0265(5) Uani 1 1 d D . . . .
C38 C 0.80245(16) 0.36327(13) 0.04219(14) 0.0390(11) Uani 0.710(7) 1 d D . P C 1
H38A H 0.8274 0.3780 0.0504 0.058 Uiso 0.710(7) 1 calc R U P C 1
H38B H 0.7802 0.3828 0.0376 0.058 Uiso 0.710(7) 1 calc R U P C 1
H38C H 0.8070 0.3479 0.0140 0.058 Uiso 0.710(7) 1 calc R U P C 1
C39 C 0.75318(15) 0.31022(17) 0.06792(19) 0.0492(14) Uani 0.710(7) 1 d D . P C 1
H39A H 0.7303 0.3292 0.0648 0.074 Uiso 0.710(7) 1 calc R U P C 1
H39B H 0.7469 0.2902 0.0917 0.074 Uiso 0.710(7) 1 calc R U P C 1
H39C H 0.7577 0.2961 0.0390 0.074 Uiso 0.710(7) 1 calc R U P C 1
C40 C 0.82743(15) 0.30407(14) 0.08616(15) 0.0401(11) Uani 0.710(7) 1 d D . P C 1
H40A H 0.8308 0.2881 0.0582 0.060 Uiso 0.710(7) 1 calc R U P C 1
H40B H 0.8223 0.2856 0.1118 0.060 Uiso 0.710(7) 1 calc R U P C 1
H40C H 0.8524 0.3198 0.0920 0.060 Uiso 0.710(7) 1 calc R U P C 1
C41 C 0.76353(9) 0.37492(9) 0.24702(9) 0.0318(5) Uani 1 1 d . . . . .
C42 C 0.72218(12) 0.35515(19) 0.25615(13) 0.0675(14) Uani 1 1 d . . . . .
H42A H 0.7227 0.3267 0.2458 0.101 Uiso 1 1 calc R U . . .
H42B H 0.7009 0.3701 0.2396 0.101 Uiso 1 1 calc R U . . .
H42C H 0.7164 0.3560 0.2889 0.101 Uiso 1 1 calc R U . . .
C43 C 0.79684(13) 0.35114(15) 0.27151(11) 0.0535(9) Uani 1 1 d . . . . .
H43A H 0.7986 0.3235 0.2588 0.080 Uiso 1 1 calc R U . . .
H43B H 0.7904 0.3495 0.3040 0.080 Uiso 1 1 calc R U . . .
H43C H 0.8231 0.3651 0.2675 0.080 Uiso 1 1 calc R U . . .
C44 C 0.76394(19) 0.41859(14) 0.26621(12) 0.0680(14) Uani 1 1 d . . . . .
H44A H 0.7578 0.4178 0.2988 0.102 Uiso 1 1 calc R U . . .
H44B H 0.7434 0.4351 0.2505 0.102 Uiso 1 1 calc R U . . .
H44C H 0.7910 0.4307 0.2616 0.102 Uiso 1 1 calc R U . . .
C45 C 0.76477(7) 0.55209(7) 0.27233(7) 0.0220(4) Uani 1 1 d . . . . .
C46 C 0.72719(7) 0.55292(8) 0.29415(8) 0.0246(5) Uani 1 1 d . . . . .
H46 H 0.7215 0.5619 0.3243 0.030 Uiso 1 1 calc R U . . .
C47 C 0.69957(7) 0.53775(7) 0.26223(7) 0.0188(4) Uani 1 1 d . . . . .
C48 C 0.80616(8) 0.56419(10) 0.29081(8) 0.0299(5) Uani 1 1 d . . . . .
C49 C 0.80205(10) 0.60252(11) 0.32066(10) 0.0405(7) Uani 1 1 d . . . . .
H49A H 0.7919 0.6252 0.3021 0.061 Uiso 1 1 calc R U . . .
H49B H 0.8288 0.6097 0.3333 0.061 Uiso 1 1 calc R U . . .
H49C H 0.7829 0.5971 0.3455 0.061 Uiso 1 1 calc R U . . .
C50 C 0.82304(9) 0.52895(12) 0.31981(10) 0.0420(7) Uani 1 1 d . . . . .
H50A H 0.8037 0.5226 0.3442 0.063 Uiso 1 1 calc R U . . .
H50B H 0.8493 0.5370 0.3331 0.063 Uiso 1 1 calc R U . . .
H50C H 0.8269 0.5048 0.3006 0.063 Uiso 1 1 calc R U . . .
C51 C 0.83604(9) 0.57345(12) 0.25186(9) 0.0399(7) Uani 1 1 d . . . . .
H51A H 0.8381 0.5496 0.2319 0.060 Uiso 1 1 calc R U . . .
H51B H 0.8630 0.5798 0.2645 0.060 Uiso 1 1 calc R U . . .
H51C H 0.8261 0.5969 0.2343 0.060 Uiso 1 1 calc R U . . .
C52 C 0.65427(7) 0.53010(7) 0.26823(8) 0.0223(4) Uani 1 1 d . . . . .
C53 C 0.63520(9) 0.56504(10) 0.29545(11) 0.0365(6) Uani 1 1 d . . . . .
H53A H 0.6481 0.5666 0.3255 0.055 Uiso 1 1 calc R U . . .
H53B H 0.6059 0.5601 0.2991 0.055 Uiso 1 1 calc R U . . .
H53C H 0.6394 0.5908 0.2792 0.055 Uiso 1 1 calc R U . . .
C54 C 0.64852(9) 0.49043(9) 0.29464(10) 0.0351(6) Uani 1 1 d . . . . .
H54A H 0.6597 0.4677 0.2770 0.053 Uiso 1 1 calc R U . . .
H54B H 0.6194 0.4858 0.3000 0.053 Uiso 1 1 calc R U . . .
H54C H 0.6628 0.4923 0.3239 0.053 Uiso 1 1 calc R U . . .
C55 C 0.63255(7) 0.52675(9) 0.22222(9) 0.0283(5) Uani 1 1 d . . . . .
H55A H 0.6367 0.5520 0.2049 0.042 Uiso 1 1 calc R U . . .
H55B H 0.6033 0.5224 0.2272 0.042 Uiso 1 1 calc R U . . .
H55C H 0.6438 0.5037 0.2051 0.042 Uiso 1 1 calc R U . . .
C56 C 0.62466(6) 0.44192(7) 0.11441(7) 0.0175(4) Uani 1 1 d . . . . .
C57 C 0.59207(7) 0.46621(7) 0.09957(8) 0.0237(4) Uani 1 1 d . . . . .
H57 H 0.5640 0.4591 0.0983 0.028 Uiso 1 1 calc R U . . .
C58 C 0.60996(7) 0.50309(8) 0.08704(8) 0.0236(4) Uani 1 1 d . . . . .
C59 C 0.62306(7) 0.39948(7) 0.13479(8) 0.0213(4) Uani 1 1 d . . . . .
C60 C 0.61430(9) 0.40329(8) 0.18580(9) 0.0315(5) Uani 1 1 d . . . . .
H60A H 0.6365 0.4183 0.2005 0.047 Uiso 1 1 calc R U . . .
H60B H 0.6122 0.3760 0.1993 0.047 Uiso 1 1 calc R U . . .
H60C H 0.5886 0.4180 0.1903 0.047 Uiso 1 1 calc R U . . .
C61 C 0.58918(9) 0.37481(8) 0.11215(10) 0.0342(6) Uani 1 1 d . . . . .
H61A H 0.5628 0.3881 0.1177 0.051 Uiso 1 1 calc R U . . .
H61B H 0.5887 0.3472 0.1249 0.051 Uiso 1 1 calc R U . . .
H61C H 0.5942 0.3733 0.0793 0.051 Uiso 1 1 calc R U . . .
C62 C 0.66357(8) 0.37683(8) 0.12889(10) 0.0315(5) Uani 1 1 d . . . . .
H62A H 0.6706 0.3756 0.0965 0.047 Uiso 1 1 calc R U . . .
H62B H 0.6610 0.3491 0.1410 0.047 Uiso 1 1 calc R U . . .
H62C H 0.6851 0.3913 0.1454 0.047 Uiso 1 1 calc R U . . .
C63 C 0.59004(8) 0.54134(9) 0.06800(11) 0.0338(6) Uani 1 1 d D . . . .
C64 C 0.54554(14) 0.54480(16) 0.0861(2) 0.0539(14) Uani 0.772(7) 1 d D . P D 1
H64A H 0.5459 0.5462 0.1194 0.081 Uiso 0.772(7) 1 calc R U P D 1
H64B H 0.5299 0.5209 0.0764 0.081 Uiso 0.772(7) 1 calc R U P D 1
H64C H 0.5328 0.5696 0.0739 0.081 Uiso 0.772(7) 1 calc R U P D 1
C65 C 0.59250(17) 0.54251(15) 0.01824(14) 0.0471(12) Uani 0.772(7) 1 d D . P D 1
H65A H 0.5773 0.5194 0.0055 0.071 Uiso 0.772(7) 1 calc R U P D 1
H65B H 0.6211 0.5408 0.0088 0.071 Uiso 0.772(7) 1 calc R U P D 1
H65C H 0.5807 0.5681 0.0071 0.071 Uiso 0.772(7) 1 calc R U P D 1
C66 C 0.61241(13) 0.58007(11) 0.08886(15) 0.0380(9) Uani 0.772(7) 1 d D . P D 1
H66A H 0.5971 0.6048 0.0811 0.057 Uiso 0.772(7) 1 calc R U P D 1
H66B H 0.6401 0.5820 0.0763 0.057 Uiso 0.772(7) 1 calc R U P D 1
H66C H 0.6139 0.5773 0.1220 0.057 Uiso 0.772(7) 1 calc R U P D 1
C67 C 0.48287(9) 0.98729(8) 0.03843(9) 0.0312(5) Uani 1 1 d . . . . .
H67 H 0.4713 0.9785 0.0664 0.037 Uiso 1 1 calc R U . . .
C68 C 0.46591(8) 0.97510(8) -0.00211(10) 0.0312(5) Uani 1 1 d . . . . .
H68 H 0.4424 0.9581 -0.0020 0.037 Uiso 1 1 calc R U . . .
C69 C 0.48299(9) 0.98743(9) -0.04339(9) 0.0328(5) Uani 1 1 d . . . . .
H69 H 0.4714 0.9786 -0.0713 0.039 Uiso 1 1 calc R U . . .
C17A C 0.6706(5) 0.6849(5) 0.1429(6) 0.053(4) Uani 0.247(8) 1 d D . P A 2
H17D H 0.6491 0.6685 0.1286 0.080 Uiso 0.247(8) 1 calc R U P A 2
H17E H 0.6791 0.7066 0.1221 0.080 Uiso 0.247(8) 1 calc R U P A 2
H17F H 0.6600 0.6970 0.1711 0.080 Uiso 0.247(8) 1 calc R U P A 2
C16A C 0.7427(5) 0.6847(7) 0.1675(7) 0.068(6) Uani 0.247(8) 1 d D U P A 2
H16D H 0.7357 0.6986 0.1960 0.102 Uiso 0.247(8) 1 calc R U P A 2
H16E H 0.7465 0.7050 0.1433 0.102 Uiso 0.247(8) 1 calc R U P A 2
H16F H 0.7680 0.6692 0.1716 0.102 Uiso 0.247(8) 1 calc R U P A 2
C18A C 0.6925(6) 0.6285(5) 0.1917(5) 0.059(5) Uani 0.247(8) 1 d D . P A 2
H18D H 0.6941 0.6426 0.2211 0.089 Uiso 0.247(8) 1 calc R U P A 2
H18E H 0.7088 0.6034 0.1929 0.089 Uiso 0.247(8) 1 calc R U P A 2
H18F H 0.6640 0.6217 0.1851 0.089 Uiso 0.247(8) 1 calc R U P A 2
C27 C 0.67560(16) 0.4199(2) 0.00117(17) 0.0411(15) Uani 0.547(6) 1 d D . P B 1
H27D H 0.6492 0.4117 -0.0116 0.062 Uiso 0.547(6) 1 calc R U P B 1
H27E H 0.6717 0.4431 0.0217 0.062 Uiso 0.547(6) 1 calc R U P B 1
H27F H 0.6874 0.3970 0.0181 0.062 Uiso 0.547(6) 1 calc R U P B 1
C29A C 0.6961(2) 0.3886(2) -0.0185(2) 0.0360(15) Uani 0.453(6) 1 d D . P B 2
H29D H 0.6994 0.3882 0.0146 0.054 Uiso 0.453(6) 1 calc R U P B 2
H29E H 0.7159 0.3699 -0.0324 0.054 Uiso 0.453(6) 1 calc R U P B 2
H29F H 0.6684 0.3799 -0.0265 0.054 Uiso 0.453(6) 1 calc R U P B 2
C28 C 0.6860(2) 0.4636(3) -0.0676(2) 0.0540(19) Uani 0.547(6) 1 d D . P B 1
H28D H 0.6596 0.4542 -0.0793 0.081 Uiso 0.547(6) 1 calc R U P B 1
H28E H 0.7048 0.4682 -0.0930 0.081 Uiso 0.547(6) 1 calc R U P B 1
H28F H 0.6821 0.4892 -0.0508 0.081 Uiso 0.547(6) 1 calc R U P B 1
C39A C 0.7603(4) 0.3476(5) 0.0435(4) 0.058(4) Uani 0.290(7) 1 d D . P C 2
H39D H 0.7635 0.3770 0.0382 0.087 Uiso 0.290(7) 1 calc R U P C 2
H39E H 0.7324 0.3420 0.0537 0.087 Uiso 0.290(7) 1 calc R U P C 2
H39F H 0.7656 0.3328 0.0152 0.087 Uiso 0.290(7) 1 calc R U P C 2
C38A C 0.8331(4) 0.3437(6) 0.0650(5) 0.069(5) Uani 0.290(7) 1 d D . P C 2
H38D H 0.8422 0.3233 0.0429 0.103 Uiso 0.290(7) 1 calc R U P C 2
H38E H 0.8517 0.3437 0.0912 0.103 Uiso 0.290(7) 1 calc R U P C 2
H38F H 0.8331 0.3707 0.0508 0.103 Uiso 0.290(7) 1 calc R U P C 2
C40A C 0.7847(9) 0.2880(4) 0.0892(6) 0.094(7) Uani 0.290(7) 1 d D U P C 2
H40D H 0.7981 0.2723 0.0651 0.142 Uiso 0.290(7) 1 calc R U P C 2
H40E H 0.7554 0.2819 0.0894 0.142 Uiso 0.290(7) 1 calc R U P C 2
H40F H 0.7966 0.2806 0.1187 0.142 Uiso 0.290(7) 1 calc R U P C 2
C66A C 0.6218(4) 0.5672(4) 0.0389(5) 0.039(3) Uani 0.228(7) 1 d D . P D 2
H66D H 0.6071 0.5874 0.0206 0.058 Uiso 0.228(7) 1 calc R U P D 2
H66E H 0.6371 0.5489 0.0188 0.058 Uiso 0.228(7) 1 calc R U P D 2
H66F H 0.6408 0.5812 0.0595 0.058 Uiso 0.228(7) 1 calc R U P D 2
C65A C 0.5622(5) 0.5253(4) 0.0238(5) 0.050(4) Uani 0.228(7) 1 d D . P D 2
H65D H 0.5362 0.5142 0.0348 0.075 Uiso 0.228(7) 1 calc R U P D 2
H65E H 0.5772 0.5041 0.0074 0.075 Uiso 0.228(7) 1 calc R U P D 2
H65F H 0.5569 0.5483 0.0033 0.075 Uiso 0.228(7) 1 calc R U P D 2
C64A C 0.5678(7) 0.5616(5) 0.0977(5) 0.053(6) Uani 0.228(7) 1 d D . P D 2
H64D H 0.5540 0.5843 0.0824 0.080 Uiso 0.228(7) 1 calc R U P D 2
H64E H 0.5855 0.5723 0.1218 0.080 Uiso 0.228(7) 1 calc R U P D 2
H64F H 0.5474 0.5432 0.1110 0.080 Uiso 0.228(7) 1 calc R U P D 2
H1 H 0.7529(8) 0.4995(8) 0.1228(8) 0.003(5) Uiso 1 1 d . . . . .

loop_
_atom_site_aniso_label
_atom_site_aniso_U_11
_atom_site_aniso_U_22
_atom_site_aniso_U_33
_atom_site_aniso_U_23
_atom_site_aniso_U_13
_atom_site_aniso_U_12
Na1 0.0198(4) 0.0295(5) 0.0200(4) -0.0002(4) 0.0032(3) -0.0010(4)
N1 0.0188(8) 0.0171(8) 0.0206(8) 0.0004(6) -0.0002(7) 0.0010(6)
C1 0.0188(9) 0.0208(9) 0.0180(9) -0.0006(7) 0.0035(7) -0.0007(8)
Na2 0.0254(4) 0.0219(4) 0.0248(4) -0.0030(3) -0.0057(4) 0.0034(4)
N2 0.0186(8) 0.0172(8) 0.0220(8) 0.0015(7) -0.0014(7) 0.0004(6)
C2 0.0188(10) 0.0252(11) 0.0258(10) 0.0020(8) -0.0010(8) -0.0016(8)
Na3 0.0241(4) 0.0193(4) 0.0214(4) 0.0043(3) -0.0030(3) -0.0046(3)
N3 0.0217(9) 0.0209(9) 0.0229(9) 0.0006(7) 0.0025(7) -0.0008(7)
C3 0.0189(10) 0.0223(10) 0.0257(10) 0.0039(8) -0.0022(8) 0.0013(8)
Na4 0.0350(5) 0.0225(4) 0.0210(4) -0.0027(3) -0.0010(4) 0.0010(4)
N4 0.0211(9) 0.0220(9) 0.0197(9) 0.0012(7) -0.0013(7) -0.0009(7)
C4 0.0219(10) 0.0215(10) 0.0230(10) 0.0011(8) 0.0055(8) -0.0029(8)
Na5 0.0205(4) 0.0327(5) 0.0183(4) 0.0003(4) -0.0011(3) -0.0038(4)
N5 0.0146(8) 0.0266(9) 0.0160(8) -0.0008(7) -0.0019(6) -0.0049(7)
C5 0.0317(12) 0.0317(12) 0.0241(11) 0.0058(9) 0.0060(9) -0.0031(10)
Na6 0.0219(4) 0.0222(4) 0.0273(4) 0.0011(4) 0.0034(4) -0.0038(3)
N6 0.0137(8) 0.0218(8) 0.0177(8) 0.0005(7) -0.0011(6) -0.0024(6)
C6 0.0355(13) 0.0294(12) 0.0339(13) 0.0013(10) 0.0001(11) -0.0126(10)
Na7 0.0172(4) 0.0206(4) 0.0271(4) 0.0043(3) 0.0023(3) 0.0002(3)
N7 0.0251(9) 0.0178(8) 0.0197(8) 0.0016(7) 0.0009(7) 0.0004(7)
C7 0.0309(12) 0.0199(10) 0.0419(14) 0.0051(10) 0.0129(11) 0.0016(9)
N8 0.0263(9) 0.0216(9) 0.0188(8) 0.0013(7) 0.0013(7) 0.0011(7)
C8 0.0226(11) 0.0270(11) 0.0361(13) 0.0075(10) -0.0087(9) 0.0020(9)
N9 0.0176(8) 0.0272(9) 0.0165(8) -0.0042(7) 0.0013(6) -0.0025(7)
C9 0.0282(16) 0.067(3) 0.158(5) 0.057(3) -0.008(2) 0.0094(17)
N10 0.0191(8) 0.0228(8) 0.0160(8) -0.0033(7) -0.0007(6) -0.0015(7)
C10 0.0568(19) 0.0296(13) 0.0411(15) 0.0021(11) -0.0160(14) 0.0110(13)
N11 0.0175(8) 0.0167(8) 0.0207(8) 0.0023(7) 0.0000(6) -0.0014(6)
C11 0.097(3) 0.0451(18) 0.0318(15) 0.0050(14) -0.0159(18) 0.015(2)
N12 0.0176(8) 0.0190(8) 0.0249(9) 0.0047(7) -0.0021(7) -0.0015(7)
C12 0.0258(11) 0.0208(10) 0.0347(12) 0.0025(9) 0.0050(9) 0.0030(8)
C13 0.0316(12) 0.0201(10) 0.0376(13) 0.0073(10) 0.0042(10) 0.0049(9)
C14 0.0224(10) 0.0246(11) 0.0276(11) 0.0063(9) -0.0027(9) -0.0004(8)
C15 0.0444(16) 0.0234(11) 0.0418(15) -0.0017(11) 0.0130(12) 0.0074(11)
C16 0.138(7) 0.0196(18) 0.060(3) -0.0017(19) 0.029(4) 0.004(3)
C17 0.045(3) 0.064(3) 0.077(4) -0.006(3) 0.028(3) 0.016(2)
C18 0.054(3) 0.039(2) 0.0346(19) -0.0122(16) 0.0091(17) 0.0096(18)
C19 0.0355(13) 0.0305(12) 0.0271(12) 0.0112(10) -0.0022(10) -0.0017(10)
C20 0.0437(17) 0.065(2) 0.0350(15) 0.0074(15) 0.0064(13) -0.0131(16)
C21 0.067(2) 0.0476(18) 0.0280(13) 0.0032(12) -0.0044(14) -0.0136(16)
C22 0.080(3) 0.054(2) 0.0430(18) 0.0182(16) -0.0121(18) 0.018(2)
C23 0.0248(11) 0.0300(11) 0.0149(9) -0.0008(8) -0.0020(8) -0.0076(9)
C24 0.0253(11) 0.0323(12) 0.0171(9) -0.0054(9) 0.0018(8) -0.0068(9)
C25 0.0205(10) 0.0208(9) 0.0171(9) 0.0014(7) 0.0019(8) -0.0018(8)
C26 0.0262(11) 0.0427(14) 0.0209(11) -0.0040(10) -0.0035(9) -0.0131(10)
C27A 0.020(2) 0.049(4) 0.034(3) -0.021(3) -0.006(2) -0.002(2)
C28A 0.035(3) 0.061(4) 0.021(3) -0.008(3) -0.005(2) -0.009(3)
C29 0.043(3) 0.068(4) 0.038(3) -0.026(3) 0.005(2) -0.025(3)
C30 0.0183(9) 0.0273(11) 0.0229(10) 0.0019(9) 0.0037(8) -0.0015(8)
C31 0.0289(13) 0.0582(19) 0.0366(14) -0.0131(14) 0.0054(11) 0.0082(13)
C32 0.0280(13) 0.0412(16) 0.0575(18) 0.0219(14) 0.0032(12) -0.0089(11)
C33 0.0198(10) 0.0431(14) 0.0285(11) 0.0005(10) 0.0004(9) -0.0038(10)
C34 0.0223(10) 0.0170(9) 0.0238(10) 0.0019(8) 0.0002(8) 0.0002(8)
C35 0.0342(12) 0.0188(10) 0.0279(11) 0.0066(9) -0.0003(9) -0.0017(9)
C36 0.0224(10) 0.0270(11) 0.0207(10) 0.0072(9) 0.0001(8) 0.0004(8)
C37 0.0313(12) 0.0199(10) 0.0284(11) -0.0012(9) -0.0023(9) 0.0020(9)
C38 0.060(3) 0.0313(19) 0.0259(17) -0.0007(14) 0.0092(17) 0.0096(18)
C39 0.039(2) 0.056(3) 0.052(3) -0.027(2) -0.0016(19) -0.016(2)
C40 0.045(2) 0.039(2) 0.036(2) -0.0046(17) -0.0027(17) 0.0214(18)
C41 0.0318(12) 0.0419(14) 0.0218(11) 0.0098(10) 0.0016(9) 0.0009(11)
C42 0.0415(19) 0.124(4) 0.0371(17) 0.018(2) 0.0106(15) -0.018(2)
C43 0.055(2) 0.076(3) 0.0290(14) 0.0088(15) -0.0084(14) 0.0150(19)
C44 0.118(4) 0.061(2) 0.0248(14) -0.0007(15) 0.0151(19) 0.013(3)
C45 0.0216(10) 0.0283(11) 0.0159(9) -0.0029(8) 0.0008(8) -0.0066(8)
C46 0.0230(11) 0.0363(12) 0.0145(9) -0.0055(9) 0.0032(8) -0.0056(9)
C47 0.0202(9) 0.0191(9) 0.0172(9) -0.0003(7) 0.0022(7) -0.0012(7)
C48 0.0231(11) 0.0491(15) 0.0175(10) -0.0075(10) 0.0004(8) -0.0114(10)
C49 0.0351(14) 0.0549(18) 0.0315(13) -0.0184(13) 0.0022(11) -0.0165(13)
C50 0.0293(13) 0.066(2) 0.0305(13) -0.0016(13) -0.0090(11) -0.0007(14)
C51 0.0251(12) 0.071(2) 0.0235(12) -0.0094(13) 0.0032(10) -0.0189(13)
C52 0.0209(10) 0.0251(10) 0.0210(10) 0.0025(8) 0.0027(8) -0.0025(8)
C53 0.0259(12) 0.0473(16) 0.0363(13) -0.0095(12) 0.0047(10) 0.0073(11)
C54 0.0319(13) 0.0368(14) 0.0367(13) 0.0159(11) 0.0000(11) -0.0129(11)
C55 0.0197(10) 0.0390(13) 0.0263(11) 0.0024(10) -0.0016(9) -0.0071(9)
C56 0.0158(9) 0.0193(9) 0.0174(9) 0.0002(7) 0.0022(7) -0.0028(7)
C57 0.0163(9) 0.0237(11) 0.0310(11) 0.0060(9) -0.0013(8) -0.0042(8)
C58 0.0166(9) 0.0249(11) 0.0294(11) 0.0052(9) -0.0018(8) -0.0021(8)
C59 0.0219(10) 0.0179(9) 0.0242(10) 0.0011(8) 0.0048(8) -0.0044(8)
C60 0.0423(14) 0.0282(11) 0.0238(11) 0.0040(9) 0.0080(10) -0.0035(10)
C61 0.0391(14) 0.0237(11) 0.0398(14) -0.0003(10) -0.0017(11) -0.0140(10)
C62 0.0300(12) 0.0209(11) 0.0436(14) 0.0077(10) 0.0096(11) 0.0032(9)
C63 0.0216(11) 0.0316(13) 0.0481(16) 0.0147(12) -0.0044(11) 0.0021(9)
C64 0.0240(18) 0.044(2) 0.094(4) 0.025(3) 0.002(2) 0.0099(17)
C65 0.062(3) 0.050(2) 0.0293(18) 0.0080(17) -0.0140(18) 0.009(2)
C66 0.045(2) 0.0220(15) 0.047(2) 0.0062(14) -0.0085(17) 0.0063(14)
C67 0.0322(13) 0.0311(12) 0.0301(12) 0.0021(10) 0.0031(10) -0.0002(11)
C68 0.0268(11) 0.0295(12) 0.0373(13) -0.0011(10) -0.0011(10) -0.0015(9)
C69 0.0338(13) 0.0350(13) 0.0297(12) -0.0023(10) -0.0037(10) 0.0032(11)
C17A 0.048(8) 0.055(9) 0.057(9) -0.015(7) 0.011(6) 0.023(7)
C16A 0.051(8) 0.082(12) 0.070(10) -0.047(9) 0.008(7) -0.011(8)
C18A 0.080(12) 0.044(8) 0.054(9) -0.007(6) 0.032(8) 0.008(8)
C27 0.029(2) 0.070(4) 0.025(2) -0.008(2) 0.0036(18) -0.030(3)
C29A 0.035(3) 0.037(3) 0.036(3) 0.007(2) -0.008(2) -0.014(2)
C28 0.039(3) 0.080(5) 0.043(3) 0.005(3) -0.019(3) -0.018(3)
C39A 0.049(7) 0.078(10) 0.048(7) -0.044(7) -0.019(5) 0.023(6)
C38A 0.046(7) 0.118(15) 0.042(6) -0.046(8) 0.007(5) 0.012(8)
C40A 0.187(17) 0.029(6) 0.067(9) -0.004(6) 0.038(11) 0.011(9)
C66A 0.027(5) 0.034(6) 0.056(8) 0.028(6) 0.004(5) 0.007(5)
C65A 0.062(10) 0.034(7) 0.054(8) 0.008(6) -0.040(8) 0.007(6)
C64A 0.079(13) 0.050(9) 0.031(6) 0.009(6) 0.023(7) 0.049(10)

loop_
_atom_type_symbol
_atom_type_description
_atom_type_scat_dispersion_real
_atom_type_scat_dispersion_imag
_atom_type_scat_source
C C 0.0033 0.0016 'International Tables Vol C Tables 4.2.6.8 and 6.1.1.4'
H H 0.0000 0.0000 'International Tables Vol C Tables 4.2.6.8 and 6.1.1.4'
N N 0.0061 0.0033 'International Tables Vol C Tables 4.2.6.8 and 6.1.1.4'
Na Na 0.0362 0.0249 'International Tables Vol C Tables 4.2.6.8 and 6.1.1.4'

loop_
_geom_angle_atom_site_label_1
_geom_angle_atom_site_label_2
_geom_angle_atom_site_label_3
_geom_angle
_geom_angle_site_symmetry_1
_geom_angle_site_symmetry_3
N9 Na1 N1 115.77(8) . .
N9 Na1 N3 118.56(8) . .
N1 Na1 N3 114.79(8) . .
N9 Na1 Na2 130.43(7) . .
N1 Na1 Na2 50.09(5) . .
N3 Na1 Na2 67.74(6) . .
N9 Na1 N10 26.44(6) . .
N1 Na1 N10 129.69(7) . .
N3 Na1 N10 92.79(7) . .
Na2 Na1 N10 117.73(5) . .
N9 Na1 Na4 49.51(6) . .
N1 Na1 Na4 75.38(6) . .
N3 Na1 Na4 117.99(6) . .
Na2 Na1 Na4 82.87(4) . .
N10 Na1 Na4 54.36(5) . .
N9 Na1 Na5 70.62(6) . .
N1 Na1 Na5 121.52(6) . .
N3 Na1 Na5 54.11(5) . .
Na2 Na1 Na5 80.55(4) . .
N10 Na1 Na5 44.93(4) . .
Na4 Na1 Na5 68.45(4) . .
C1 N1 N2 108.25(18) . .
C1 N1 Na2 132.46(15) . .
N2 N1 Na2 107.93(13) . .
C1 N1 Na1 117.11(15) . .
N2 N1 Na1 108.34(13) . .
Na2 N1 Na1 78.46(7) . .
N1 C1 C2 109.7(2) . .
N1 C1 C4 121.5(2) . .
C2 C1 C4 128.7(2) . .
N1 Na2 N6 119.31(8) . .
N1 Na2 N4 119.29(8) . .
N6 Na2 N4 119.54(8) . .
N1 Na2 Na1 51.45(5) . .
N6 Na2 Na1 143.08(6) . .
N4 Na2 Na1 72.70(6) . .
N1 Na2 Na6 145.40(7) . .
N6 Na2 Na6 71.92(5) . .
N4 Na2 Na6 51.50(5) . .
Na1 Na2 Na6 98.76(4) . .
N1 Na2 Na3 71.53(6) . .
N6 Na2 Na3 52.10(5) . .
N4 Na2 Na3 144.58(7) . .
Na1 Na2 Na3 96.63(4) . .
Na6 Na2 Na3 99.23(4) . .
N1 Na2 N3 96.08(7) . .
N6 Na2 N3 135.41(7) . .
N4 Na2 N3 26.11(6) . .
Na1 Na2 N3 46.84(5) . .
Na6 Na2 N3 63.73(5) . .
Na3 Na2 N3 130.01(6) . .
N1 Na2 N5 135.58(7) . .
N6 Na2 N5 25.86(6) . .
N4 Na2 N5 96.30(7) . .
Na1 Na2 N5 129.77(5) . .
Na6 Na2 N5 46.39(4) . .
Na3 Na2 N5 64.16(5) . .
N3 Na2 N5 109.56(6) . .
N1 Na2 Na7 106.08(6) . .
N6 Na2 Na7 54.46(5) . .
N4 Na2 Na7 95.94(6) . .
Na1 Na2 Na7 91.38(4) . .
Na6 Na2 Na7 51.13(3) . .
Na3 Na2 Na7 49.73(3) . .
N3 Na2 Na7 92.05(5) . .
N5 Na2 Na7 39.93(4) . .
N1 Na2 Na5 96.51(6) . .
N6 Na2 Na5 104.43(6) . .
N4 Na2 Na5 55.48(5) . .
Na1 Na2 Na5 51.06(3) . .
Na6 Na2 Na5 49.51(3) . .
Na3 Na2 Na5 91.18(4) . .
N3 Na2 Na5 40.93(4) . .
N5 Na2 Na5 81.83(4) . .
Na7 Na2 Na5 52.44(2) . .
N1 Na2 Na4 57.23(5) . .
N6 Na2 Na4 94.40(6) . .
N4 Na2 Na4 104.84(6) . .
Na1 Na2 Na4 49.26(3) . .
Na6 Na2 Na4 90.87(4) . .
Na3 Na2 Na4 49.85(3) . .
N3 Na2 Na4 82.20(5) . .
N5 Na2 Na4 90.24(5) . .
Na7 Na2 Na4 51.56(2) . .
Na5 Na2 Na4 51.76(3) . .
N1 Na2 H1 85.5(6) . .
N6 Na2 H1 85.2(6) . .
N4 Na2 H1 85.7(6) . .
Na1 Na2 H1 59.9(6) . .
Na6 Na2 H1 61.9(6) . .
Na3 Na2 H1 60.5(6) . .
N3 Na2 H1 70.6(6) . .
N5 Na2 H1 70.6(6) . .
Na7 Na2 H1 31.4(6) . .
Na5 Na2 H1 30.7(6) . .
Na4 Na2 H1 29.0(6) . .
C3 N2 N1 106.91(18) . .
C3 N2 Na3 122.61(16) . .
N1 N2 Na3 111.23(13) . .
C3 N2 Na4 129.21(15) . .
N1 N2 Na4 108.54(13) . .
Na3 N2 Na4 75.06(6) . .
C1 C2 C3 104.6(2) . .
C1 C2 H2 127.7 . .
C3 C2 H2 127.7 . .
N7 Na3 N2 122.33(8) . .
N7 Na3 N6 111.12(7) . .
N2 Na3 N6 115.34(7) . .
N7 Na3 N8 26.95(6) . .
N2 Na3 N8 95.88(7) . .
N6 Na3 N8 126.26(7) . .
N7 Na3 Na2 130.51(7) . .
N2 Na3 Na2 67.99(5) . .
N6 Na3 Na2 49.68(5) . .
N8 Na3 Na2 119.46(5) . .
N7 Na3 Na7 50.53(6) . .
N2 Na3 Na7 119.01(6) . .
N6 Na3 Na7 70.75(5) . .
N8 Na3 Na7 55.75(5) . .
Na2 Na3 Na7 81.19(4) . .
N7 Na3 Na4 71.74(6) . .
N2 Na3 Na4 56.35(5) . .
N6 Na3 Na4 120.10(6) . .
N8 Na3 Na4 45.78(5) . .
Na2 Na3 Na4 81.99(4) . .
Na7 Na3 Na4 68.59(3) . .
C12 N3 N4 107.2(2) . .
C12 N3 Na1 118.56(17) . .
N4 N3 Na1 113.04(14) . .
C12 N3 Na5 132.20(16) . .
N4 N3 Na5 105.83(13) . .
Na1 N3 Na5 77.15(7) . .
C12 N3 Na2 139.13(16) . .
N4 N3 Na2 48.18(11) . .
Na1 N3 Na2 65.42(6) . .
Na5 N3 Na2 88.62(7) . .
N2 C3 C2 110.5(2) . .
N2 C3 C8 121.6(2) . .
C2 C3 C8 127.8(2) . .
N9 Na4 N8 150.60(8) . .
N9 Na4 N2 103.56(7) . .
N8 Na4 N2 105.65(7) . .
N9 Na4 N10 30.08(6) . .
N8 Na4 N10 124.86(8) . .
N2 Na4 N10 126.82(7) . .
N9 Na4 Na1 48.73(5) . .
N8 Na4 Na1 152.39(6) . .
N2 Na4 Na1 65.62(5) . .
N10 Na4 Na1 61.91(5) . .
N9 Na4 Na3 142.38(7) . .
N8 Na4 Na3 64.48(5) . .
N2 Na4 Na3 48.59(5) . .
N10 Na4 Na3 141.12(6) . .
Na1 Na4 Na3 93.68(4) . .
N9 Na4 Na7 123.73(6) . .
N8 Na4 Na7 53.94(5) . .
N2 Na4 Na7 99.56(5) . .
N10 Na4 Na7 97.50(5) . .
Na1 Na4 Na7 100.25(4) . .
Na3 Na4 Na7 55.04(3) . .
N9 Na4 Na5 63.49(6) . .
N8 Na4 Na5 108.23(6) . .
N2 Na4 Na5 110.67(5) . .
N10 Na4 Na5 42.23(4) . .
Na1 Na4 Na5 56.54(3) . .
Na3 Na4 Na5 99.53(4) . .
Na7 Na4 Na5 60.42(3) . .
N9 Na4 Na2 95.51(6) . .
N8 Na4 Na2 105.71(6) . .
N2 Na4 Na2 50.00(5) . .
N10 Na4 Na2 96.92(5) . .
Na1 Na4 Na2 47.87(3) . .
Na3 Na4 Na2 48.16(3) . .
Na7 Na4 Na2 63.26(3) . .
Na5 Na4 Na2 63.30(3) . .
N9 Na4 H1 94.6(7) . .
N8 Na4 H1 93.5(7) . .
N2 Na4 H1 80.2(6) . .
N10 Na4 H1 81.1(6) . .
Na1 Na4 H1 59.7(7) . .
Na3 Na4 H1 60.1(6) . .
Na7 Na4 H1 40.6(7) . .
Na5 Na4 H1 39.8(6) . .
Na2 Na4 H1 30.8(6) . .
C14 N4 N3 108.0(2) . .
C14 N4 Na2 129.37(16) . .
N3 N4 Na2 105.71(14) . .
C14 N4 Na6 120.49(16) . .
N3 N4 Na6 111.94(14) . .
Na2 N4 Na6 78.21(7) . .
C1 C4 C5 108.87(19) . .
C1 C4 C6 109.9(2) . .
C5 C4 C6 109.2(2) . .
C1 C4 C7 111.50(19) . .
C5 C4 C7 108.5(2) . .
C6 C4 C7 108.8(2) . .
N10 Na5 N12 146.35(8) . .
N10 Na5 N3 105.98(8) . .
N12 Na5 N3 107.57(7) . .
N10 Na5 N11 119.96(7) . .
N12 Na5 N11 30.40(6) . .
N3 Na5 N11 131.25(7) . .
N10 Na5 Na6 153.11(7) . .
N12 Na5 Na6 49.06(5) . .
N3 Na5 Na6 68.65(5) . .
N11 Na5 Na6 63.07(5) . .
N10 Na5 Na1 65.14(5) . .
N12 Na5 Na1 144.45(6) . .
N3 Na5 Na1 48.73(5) . .
N11 Na5 Na1 140.68(6) . .
Na6 Na5 Na1 95.42(4) . .
N10 Na5 Na4 52.68(5) . .
N12 Na5 Na4 122.10(6) . .
N3 Na5 Na4 100.44(6) . .
N11 Na5 Na4 95.17(5) . .
Na6 Na5 Na4 101.32(4) . .
Na1 Na5 Na4 55.00(3) . .
N10 Na5 Na7 105.96(6) . .
N12 Na5 Na7 63.09(6) . .
N3 Na5 Na7 112.20(6) . .
N11 Na5 Na7 42.32(4) . .
Na6 Na5 Na7 56.52(3) . .
Na1 Na5 Na7 98.49(3) . .
Na4 Na5 Na7 59.57(3) . .
N10 Na5 Na2 106.69(6) . .
N12 Na5 Na2 96.60(6) . .
N3 Na5 Na2 50.45(5) . .
N11 Na5 Na2 98.36(5) . .
Na6 Na5 Na2 48.75(3) . .
Na1 Na5 Na2 48.39(3) . .
Na4 Na5 Na2 64.95(3) . .
Na7 Na5 Na2 63.65(3) . .
N10 Na5 H1 91.1(6) . .
N12 Na5 H1 96.2(6) . .
N3 Na5 H1 81.6(7) . .
N11 Na5 H1 82.1(6) . .
Na6 Na5 H1 62.2(6) . .
Na1 Na5 H1 58.6(6) . .
Na4 Na5 H1 39.4(6) . .
Na7 Na5 H1 40.1(6) . .
Na2 Na5 H1 32.4(7) . .
C23 N5 N6 107.31(18) . .
C23 N5 Na6 122.70(16) . .
N6 N5 Na6 112.59(14) . .
C23 N5 Na7 126.66(15) . .
N6 N5 Na7 106.22(13) . .
Na6 N5 Na7 78.59(6) . .
C23 N5 Na2 143.21(15) . .
N6 N5 Na2 47.54(10) . .
Na6 N5 Na2 65.76(5) . .
Na7 N5 Na2 89.40(6) . .
C4 C5 H5A 109.5 . .
C4 C5 H5B 109.5 . .
H5A C5 H5B 109.5 . .
C4 C5 H5C 109.5 . .
H5A C5 H5C 109.5 . .
H5B C5 H5C 109.5 . .
N12 Na6 N5 117.44(8) . .
N12 Na6 N4 114.27(8) . .
N5 Na6 N4 115.93(8) . .
N12 Na6 Na2 130.09(7) . .
N5 Na6 Na2 67.85(5) . .
N4 Na6 Na2 50.29(5) . .
N12 Na6 N11 25.94(6) . .
N5 Na6 N11 92.53(7) . .
N4 Na6 N11 126.07(7) . .
Na2 Na6 N11 116.23(5) . .
N12 Na6 Na5 50.51(6) . .
N5 Na6 Na5 117.05(6) . .
N4 Na6 Na5 72.57(6) . .
Na2 Na6 Na5 81.73(4) . .
N11 Na6 Na5 53.55(4) . .
N12 Na6 Na7 70.65(6) . .
N5 Na6 Na7 52.80(5) . .
N4 Na6 Na7 120.45(6) . .
Na2 Na6 Na7 80.24(4) . .
N11 Na6 Na7 45.02(4) . .
Na5 Na6 Na7 69.07(4) . .
C25 N6 N5 107.92(18) . .
C25 N6 Na2 133.42(15) . .
N5 N6 Na2 106.60(13) . .
C25 N6 Na3 115.25(15) . .
N5 N6 Na3 112.15(13) . .
Na2 N6 Na3 78.23(7) . .
C4 C6 H6A 109.5 . .
C4 C6 H6B 109.5 . .
H6A C6 H6B 109.5 . .
C4 C6 H6C 109.5 . .
H6A C6 H6C 109.5 . .
H6B C6 H6C 109.5 . .
N11 Na7 N7 145.74(8) . .
N11 Na7 N5 107.32(7) . .
N7 Na7 N5 106.86(7) . .
N11 Na7 N8 120.18(7) . .
N7 Na7 N8 29.50(6) . .
N5 Na7 N8 129.85(7) . .
N11 Na7 Na3 151.35(6) . .
N7 Na7 Na3 48.88(5) . .
N5 Na7 Na3 69.88(5) . .
N8 Na7 Na3 60.88(5) . .
N11 Na7 Na6 65.55(5) . .
N7 Na7 Na6 145.02(6) . .
N5 Na7 Na6 48.61(5) . .
N8 Na7 Na6 142.29(6) . .
Na3 Na7 Na6 96.16(3) . .
N11 Na7 Na4 103.31(6) . .
N7 Na7 Na4 64.21(5) . .
N5 Na7 Na4 113.91(5) . .
N8 Na7 Na4 42.73(5) . .
Na3 Na7 Na4 56.37(3) . .
Na6 Na7 Na4 100.09(4) . .
N11 Na7 Na5 51.41(5) . .
N7 Na7 Na5 124.00(6) . .
N5 Na7 Na5 99.51(6) . .
N8 Na7 Na5 97.89(5) . .
Na3 Na7 Na5 100.20(3) . .
Na6 Na7 Na5 54.41(3) . .
Na4 Na7 Na5 60.01(3) . .
N11 Na7 Na2 106.07(5) . .
N7 Na7 Na2 97.28(6) . .
N5 Na7 Na2 50.66(5) . .
N8 Na7 Na2 98.54(5) . .
Na3 Na7 Na2 49.08(3) . .
Na6 Na7 Na2 48.63(3) . .
Na4 Na7 Na2 65.18(3) . .
Na5 Na7 Na2 63.91(3) . .
N11 Na7 H1 90.7(6) . .
N7 Na7 H1 95.9(6) . .
N5 Na7 H1 82.6(6) . .
N8 Na7 H1 81.7(6) . .
Na3 Na7 H1 60.7(6) . .
Na6 Na7 H1 60.6(6) . .
Na4 Na7 H1 39.8(6) . .
Na5 Na7 H1 39.6(6) . .
Na2 Na7 H1 32.9(6) . .
C34 N7 N8 107.81(18) . .
C34 N7 Na3 135.53(17) . .
N8 N7 Na3 103.65(14) . .
C34 N7 Na7 127.40(16) . .
N8 N7 Na7 92.81(13) . .
Na3 N7 Na7 80.59(7) . .
C4 C7 H7A 109.5 . .
C4 C7 H7B 109.5 . .
H7A C7 H7B 109.5 . .
C4 C7 H7C 109.5 . .
H7A C7 H7C 109.5 . .
H7B C7 H7C 109.5 . .
C36 N8 N7 107.48(19) . .
C36 N8 Na4 134.05(16) . .
N7 N8 Na4 116.81(14) . .
C36 N8 Na7 133.49(16) . .
N7 N8 Na7 57.69(11) . .
Na4 N8 Na7 83.33(7) . .
C36 N8 Na3 144.14(16) . .
N7 N8 Na3 49.40(11) . .
Na4 N8 Na3 69.75(6) . .
Na7 N8 Na3 63.37(5) . .
C11 C8 C3 109.9(2) . .
C11 C8 C9 110.1(4) . .
C3 C8 C9 109.9(2) . .
C11 C8 C10 108.4(3) . .
C3 C8 C10 110.9(2) . .
C9 C8 C10 107.6(3) . .
C45 N9 N10 107.37(18) . .
C45 N9 Na1 125.82(16) . .
N10 N9 Na1 105.52(13) . .
C45 N9 Na4 137.57(17) . .
N10 N9 Na4 91.99(13) . .
Na1 N9 Na4 81.76(7) . .
C8 C9 H9A 109.5 . .
C8 C9 H9B 109.5 . .
H9A C9 H9B 109.5 . .
C8 C9 H9C 109.5 . .
H9A C9 H9C 109.5 . .
H9B C9 H9C 109.5 . .
C47 N10 N9 107.86(17) . .
C47 N10 Na5 128.88(15) . .
N9 N10 Na5 116.20(14) . .
C47 N10 Na4 142.62(15) . .
N9 N10 Na4 57.93(11) . .
Na5 N10 Na4 85.09(7) . .
C47 N10 Na1 135.89(15) . .
N9 N10 Na1 48.05(10) . .
Na5 N10 Na1 69.92(6) . .
Na4 N10 Na1 63.73(5) . .
C8 C10 H10A 109.5 . .
C8 C10 H10B 109.5 . .
H10A C10 H10B 109.5 . .
C8 C10 H10C 109.5 . .
H10A C10 H10C 109.5 . .
H10B C10 H10C 109.5 . .
C56 N11 N12 108.35(18) . .
C56 N11 Na7 129.52(15) . .
N12 N11 Na7 116.08(13) . .
C56 N11 Na5 138.37(15) . .
N12 N11 Na5 60.44(11) . .
Na7 N11 Na5 86.27(7) . .
C56 N11 Na6 141.39(15) . .
N12 N11 Na6 47.39(10) . .
Na7 N11 Na6 69.43(5) . .
Na5 N11 Na6 63.38(5) . .
C8 C11 H11A 109.5 . .
C8 C11 H11B 109.5 . .
H11A C11 H11B 109.5 . .
C8 C11 H11C 109.5 . .
H11A C11 H11C 109.5 . .
H11B C11 H11C 109.5 . .
C58 N12 N11 107.54(18) . .
C58 N12 Na6 131.37(16) . .
N11 N12 Na6 106.68(13) . .
C58 N12 Na5 133.05(17) . .
N11 N12 Na5 89.16(12) . .
Na6 N12 Na5 80.42(7) . .
N3 C12 C13 110.0(2) . .
N3 C12 C15 122.2(2) . .
C13 C12 C15 127.7(2) . .
C12 C13 C14 105.2(2) . .
C12 C13 H13 127.4 . .
C14 C13 H13 127.4 . .
N4 C14 C13 109.5(2) . .
N4 C14 C19 122.0(2) . .
C13 C14 C19 128.4(2) . .
C16A C15 C18A 117.1(12) . .
C16A C15 C12 109.7(7) . .
C16 C15 C12 110.9(3) . .
C18A C15 C12 113.3(6) . .
C16 C15 C17 110.5(4) . .
C12 C15 C17 109.3(3) . .
C16 C15 C18 108.5(4) . .
C12 C15 C18 111.3(2) . .
C17 C15 C18 106.3(4) . .
C16A C15 C17A 105.6(11) . .
C18A C15 C17A 102.9(10) . .
C12 C15 C17A 107.2(6) . .
C15 C16 H16A 109.5 . .
C15 C16 H16B 109.5 . .
H16A C16 H16B 109.5 . .
C15 C16 H16C 109.5 . .
H16A C16 H16C 109.5 . .
H16B C16 H16C 109.5 . .
C15 C17 H17A 109.5 . .
C15 C17 H17B 109.5 . .
H17A C17 H17B 109.5 . .
C15 C17 H17C 109.5 . .
H17A C17 H17C 109.5 . .
H17B C17 H17C 109.5 . .
C15 C18 H18A 109.5 . .
C15 C18 H18B 109.5 . .
H18A C18 H18B 109.5 . .
C15 C18 H18C 109.5 . .
H18A C18 H18C 109.5 . .
H18B C18 H18C 109.5 . .
C14 C19 C20 110.0(2) . .
C14 C19 C22 109.9(3) . .
C20 C19 C22 110.3(3) . .
C14 C19 C21 111.5(2) . .
C20 C19 C21 108.1(3) . .
C22 C19 C21 107.0(3) . .
C19 C20 H20A 109.5 . .
C19 C20 H20B 109.5 . .
H20A C20 H20B 109.5 . .
C19 C20 H20C 109.5 . .
H20A C20 H20C 109.5 . .
H20B C20 H20C 109.5 . .
C19 C21 H21A 109.5 . .
C19 C21 H21B 109.5 . .
H21A C21 H21B 109.5 . .
C19 C21 H21C 109.5 . .
H21A C21 H21C 109.5 . .
H21B C21 H21C 109.5 . .
C19 C22 H22A 109.5 . .
C19 C22 H22B 109.5 . .
H22A C22 H22B 109.5 . .
C19 C22 H22C 109.5 . .
H22A C22 H22C 109.5 . .
H22B C22 H22C 109.5 . .
N5 C23 C24 109.9(2) . .
N5 C23 C26 121.9(2) . .
C24 C23 C26 128.1(2) . .
C25 C24 C23 104.8(2) . .
C25 C24 H24 127.6 . .
C23 C24 H24 127.6 . .
N6 C25 C24 110.1(2) . .
N6 C25 C30 122.0(2) . .
C24 C25 C30 127.9(2) . .
C27 C26 C28 113.7(4) . .
C27 C26 C23 113.3(3) . .
C28A C26 C23 111.1(3) . .
C28 C26 C23 108.0(3) . .
C28A C26 C29A 113.0(4) . .
C23 C26 C29A 109.4(3) . .
C27 C26 C29 106.7(4) . .
C28 C26 C29 106.3(4) . .
C23 C26 C29 108.6(3) . .
C28A C26 C27A 107.0(4) . .
C23 C26 C27A 110.9(3) . .
C29A C26 C27A 105.3(4) . .
C26 C27A H27A 109.5 . .
C26 C27A H27B 109.5 . .
H27A C27A H27B 109.5 . .
C26 C27A H27C 109.5 . .
H27A C27A H27C 109.5 . .
H27B C27A H27C 109.5 . .
C26 C28A H28A 109.5 . .
C26 C28A H28B 109.5 . .
H28A C28A H28B 109.5 . .
C26 C28A H28C 109.5 . .
H28A C28A H28C 109.5 . .
H28B C28A H28C 109.5 . .
C26 C29 H29A 109.5 . .
C26 C29 H29B 109.5 . .
H29A C29 H29B 109.5 . .
C26 C29 H29C 109.5 . .
H29A C29 H29C 109.5 . .
H29B C29 H29C 109.5 . .
C25 C30 C32 108.8(2) . .
C25 C30 C31 110.2(2) . .
C32 C30 C31 109.2(2) . .
C25 C30 C33 111.71(19) . .
C32 C30 C33 109.3(2) . .
C31 C30 C33 107.6(2) . .
C30 C31 H31A 109.5 . .
C30 C31 H31B 109.5 . .
H31A C31 H31B 109.5 . .
C30 C31 H31C 109.5 . .
H31A C31 H31C 109.5 . .
H31B C31 H31C 109.5 . .
C30 C32 H32A 109.5 . .
C30 C32 H32B 109.5 . .
H32A C32 H32B 109.5 . .
C30 C32 H32C 109.5 . .
H32A C32 H32C 109.5 . .
H32B C32 H32C 109.5 . .
C30 C33 H33A 109.5 . .
C30 C33 H33B 109.5 . .
H33A C33 H33B 109.5 . .
C30 C33 H33C 109.5 . .
H33A C33 H33C 109.5 . .
H33B C33 H33C 109.5 . .
N7 C34 C35 109.7(2) . .
N7 C34 C37 121.4(2) . .
C35 C34 C37 128.9(2) . .
C34 C35 C36 104.9(2) . .
C34 C35 H35 127.6 . .
C36 C35 H35 127.6 . .
N8 C36 C35 110.1(2) . .
N8 C36 C41 122.3(2) . .
C35 C36 C41 127.5(2) . .
C38A C37 C34 108.1(5) . .
C39 C37 C34 108.9(3) . .
C38A C37 C40A 113.3(12) . .
C34 C37 C40A 108.2(7) . .
C39 C37 C38 109.7(3) . .
C34 C37 C38 111.2(2) . .
C39 C37 C40 110.2(3) . .
C34 C37 C40 110.2(2) . .
C38 C37 C40 106.6(3) . .
C38A C37 C39A 108.3(9) . .
C34 C37 C39A 110.4(4) . .
C40A C37 C39A 108.5(11) . .
C37 C38 H38A 109.5 . .
C37 C38 H38B 109.5 . .
H38A C38 H38B 109.5 . .
C37 C38 H38C 109.5 . .
H38A C38 H38C 109.5 . .
H38B C38 H38C 109.5 . .
C37 C39 H39A 109.5 . .
C37 C39 H39B 109.5 . .
H39A C39 H39B 109.5 . .
C37 C39 H39C 109.5 . .
H39A C39 H39C 109.5 . .
H39B C39 H39C 109.5 . .
C37 C40 H40A 109.5 . .
C37 C40 H40B 109.5 . .
H40A C40 H40B 109.5 . .
C37 C40 H40C 109.5 . .
H40A C40 H40C 109.5 . .
H40B C40 H40C 109.5 . .
C36 C41 C43 109.4(2) . .
C36 C41 C42 109.0(3) . .
C43 C41 C42 109.7(3) . .
C36 C41 C44 111.7(2) . .
C43 C41 C44 107.3(3) . .
C42 C41 C44 109.8(4) . .
C41 C42 H42A 109.5 . .
C41 C42 H42B 109.5 . .
H42A C42 H42B 109.5 . .
C41 C42 H42C 109.5 . .
H42A C42 H42C 109.5 . .
H42B C42 H42C 109.5 . .
C41 C43 H43A 109.5 . .
C41 C43 H43B 109.5 . .
H43A C43 H43B 109.5 . .
C41 C43 H43C 109.5 . .
H43A C43 H43C 109.5 . .
H43B C43 H43C 109.5 . .
C41 C44 H44A 109.5 . .
C41 C44 H44B 109.5 . .
H44A C44 H44B 109.5 . .
C41 C44 H44C 109.5 . .
H44A C44 H44C 109.5 . .
H44B C44 H44C 109.5 . .
N9 C45 C46 110.1(2) . .
N9 C45 C48 121.3(2) . .
C46 C45 C48 128.6(2) . .
C45 C46 C47 104.9(2) . .
C45 C46 H46 127.5 . .
C47 C46 H46 127.5 . .
N10 C47 C46 109.8(2) . .
N10 C47 C52 122.1(2) . .
C46 C47 C52 128.0(2) . .
C45 C48 C51 110.8(2) . .
C45 C48 C49 109.9(2) . .
C51 C48 C49 108.6(2) . .
C45 C48 C50 108.9(2) . .
C51 C48 C50 109.4(3) . .
C49 C48 C50 109.2(2) . .
C48 C49 H49A 109.5 . .
C48 C49 H49B 109.5 . .
H49A C49 H49B 109.5 . .
C48 C49 H49C 109.5 . .
H49A C49 H49C 109.5 . .
H49B C49 H49C 109.5 . .
C48 C50 H50A 109.5 . .
C48 C50 H50B 109.5 . .
H50A C50 H50B 109.5 . .
C48 C50 H50C 109.5 . .
H50A C50 H50C 109.5 . .
H50B C50 H50C 109.5 . .
C48 C51 H51A 109.5 . .
C48 C51 H51B 109.5 . .
H51A C51 H51B 109.5 . .
C48 C51 H51C 109.5 . .
H51A C51 H51C 109.5 . .
H51B C51 H51C 109.5 . .
C47 C52 C54 108.7(2) . .
C47 C52 C53 109.7(2) . .
C54 C52 C53 108.7(2) . .
C47 C52 C55 111.37(19) . .
C54 C52 C55 109.3(2) . .
C53 C52 C55 109.0(2) . .
C52 C53 H53A 109.5 . .
C52 C53 H53B 109.5 . .
H53A C53 H53B 109.5 . .
C52 C53 H53C 109.5 . .
H53A C53 H53C 109.5 . .
H53B C53 H53C 109.5 . .
C52 C54 H54A 109.5 . .
C52 C54 H54B 109.5 . .
H54A C54 H54B 109.5 . .
C52 C54 H54C 109.5 . .
H54A C54 H54C 109.5 . .
H54B C54 H54C 109.5 . .
C52 C55 H55A 109.5 . .
C52 C55 H55B 109.5 . .
H55A C55 H55B 109.5 . .
C52 C55 H55C 109.5 . .
H55A C55 H55C 109.5 . .
H55B C55 H55C 109.5 . .
N11 C56 C57 109.54(19) . .
N11 C56 C59 122.2(2) . .
C57 C56 C59 128.1(2) . .
C58 C57 C56 104.72(19) . .
C58 C57 H57 127.6 . .
C56 C57 H57 127.6 . .
N12 C58 C57 109.8(2) . .
N12 C58 C63 120.9(2) . .
C57 C58 C63 129.2(2) . .
C56 C59 C61 109.8(2) . .
C56 C59 C62 111.73(19) . .
C61 C59 C62 108.9(2) . .
C56 C59 C60 108.58(19) . .
C61 C59 C60 109.5(2) . .
C62 C59 C60 108.2(2) . .
C59 C60 H60A 109.5 . .
C59 C60 H60B 109.5 . .
H60A C60 H60B 109.5 . .
C59 C60 H60C 109.5 . .
H60A C60 H60C 109.5 . .
H60B C60 H60C 109.5 . .
C59 C61 H61A 109.5 . .
C59 C61 H61B 109.5 . .
H61A C61 H61B 109.5 . .
C59 C61 H61C 109.5 . .
H61A C61 H61C 109.5 . .
H61B C61 H61C 109.5 . .
C59 C62 H62A 109.5 . .
C59 C62 H62B 109.5 . .
H62A C62 H62B 109.5 . .
C59 C62 H62C 109.5 . .
H62A C62 H62C 109.5 . .
H62B C62 H62C 109.5 . .
C64A C63 C58 114.1(6) . .
C65 C63 C58 111.4(3) . .
C65 C63 C64 113.0(4) . .
C58 C63 C64 109.7(3) . .
C65 C63 C66 109.8(3) . .
C58 C63 C66 108.6(2) . .
C64 C63 C66 104.0(4) . .
C64A C63 C66A 116.8(11) . .
C58 C63 C66A 110.8(5) . .
C64A C63 C65A 111.8(12) . .
C58 C63 C65A 105.2(5) . .
C66A C63 C65A 96.1(9) . .
C63 C64 H64A 109.5 . .
C63 C64 H64B 109.5 . .
H64A C64 H64B 109.5 . .
C63 C64 H64C 109.5 . .
H64A C64 H64C 109.5 . .
H64B C64 H64C 109.5 . .
C63 C65 H65A 109.5 . .
C63 C65 H65B 109.5 . .
H65A C65 H65B 109.5 . .
C63 C65 H65C 109.5 . .
H65A C65 H65C 109.5 . .
H65B C65 H65C 109.5 . .
C63 C66 H66A 109.5 . .
C63 C66 H66B 109.5 . .
H66A C66 H66B 109.5 . .
C63 C66 H66C 109.5 . .
H66A C66 H66C 109.5 . .
H66B C66 H66C 109.5 . .
C68 C67 C67 119.87(16) . 3_675
C68 C67 H67 120.1 . .
C67 C67 H67 120.1 3_675 .
C67 C68 C69 120.5(3) . .
C67 C68 H68 119.8 . .
C69 C68 H68 119.8 . .
C69 C69 C68 119.64(17) 3_675 .
C69 C69 H69 120.2 3_675 .
C68 C69 H69 120.2 . .
C15 C17A H17D 109.5 . .
C15 C17A H17E 109.5 . .
H17D C17A H17E 109.5 . .
C15 C17A H17F 109.5 . .
H17D C17A H17F 109.5 . .
H17E C17A H17F 109.5 . .
C15 C16A H16D 109.5 . .
C15 C16A H16E 109.5 . .
H16D C16A H16E 109.5 . .
C15 C16A H16F 109.5 . .
H16D C16A H16F 109.5 . .
H16E C16A H16F 109.5 . .
C15 C18A H18D 109.5 . .
C15 C18A H18E 109.5 . .
H18D C18A H18E 109.5 . .
C15 C18A H18F 109.5 . .
H18D C18A H18F 109.5 . .
H18E C18A H18F 109.5 . .
C26 C27 H27D 109.5 . .
C26 C27 H27E 109.5 . .
H27D C27 H27E 109.5 . .
C26 C27 H27F 109.5 . .
H27D C27 H27F 109.5 . .
H27E C27 H27F 109.5 . .
C26 C29A H29D 109.5 . .
C26 C29A H29E 109.5 . .
H29D C29A H29E 109.5 . .
C26 C29A H29F 109.5 . .
H29D C29A H29F 109.5 . .
H29E C29A H29F 109.5 . .
C26 C28 H28D 109.5 . .
C26 C28 H28E 109.5 . .
H28D C28 H28E 109.5 . .
C26 C28 H28F 109.5 . .
H28D C28 H28F 109.5 . .
H28E C28 H28F 109.5 . .
C37 C39A H39D 109.5 . .
C37 C39A H39E 109.5 . .
H39D C39A H39E 109.5 . .
C37 C39A H39F 109.5 . .
H39D C39A H39F 109.5 . .
H39E C39A H39F 109.5 . .
C37 C38A H38D 109.5 . .
C37 C38A H38E 109.5 . .
H38D C38A H38E 109.5 . .
C37 C38A H38F 109.5 . .
H38D C38A H38F 109.5 . .
H38E C38A H38F 109.5 . .
C37 C40A H40D 109.5 . .
C37 C40A H40E 109.5 . .
H40D C40A H40E 109.5 . .
C37 C40A H40F 109.5 . .
H40D C40A H40F 109.5 . .
H40E C40A H40F 109.5 . .
C63 C66A H66D 109.5 . .
C63 C66A H66E 109.5 . .
H66D C66A H66E 109.5 . .
C63 C66A H66F 109.5 . .
H66D C66A H66F 109.5 . .
H66E C66A H66F 109.5 . .
C63 C65A H65D 109.5 . .
C63 C65A H65E 109.5 . .
H65D C65A H65E 109.5 . .
C63 C65A H65F 109.5 . .
H65D C65A H65F 109.5 . .
H65E C65A H65F 109.5 . .
C63 C64A H64D 109.5 . .
C63 C64A H64E 109.5 . .
H64D C64A H64E 109.5 . .
C63 C64A H64F 109.5 . .
H64D C64A H64F 109.5 . .
H64E C64A H64F 109.5 . .

loop_
_geom_bond_atom_site_label_1
_geom_bond_atom_site_label_2
_geom_bond_distance
_geom_bond_site_symmetry_2
Na1 N9 2.329(2) .
Na1 N1 2.396(2) .
Na1 N3 2.408(2) .
Na1 Na2 3.0021(15) .
Na1 N10 3.017(2) .
Na1 Na4 3.0669(15) .
Na1 Na5 3.1234(14) .
N1 C1 1.349(3) .
N1 N2 1.392(3) .
N1 Na2 2.350(2) .
C1 C2 1.394(3) .
C1 C4 1.518(3) .
Na2 N6 2.353(2) .
Na2 N4 2.365(2) .
Na2 Na6 3.0094(14) .
Na2 Na3 3.0219(14) .
Na2 N3 3.055(2) .
Na2 N5 3.057(2) .
Na2 Na7 3.9522(15) .
Na2 Na5 3.9610(15) .
Na2 Na4 4.0166(16) .
Na2 H1 2.38(3) .
N2 C3 1.348(3) .
N2 Na3 2.407(2) .
N2 Na4 2.671(2) .
C2 C3 1.395(3) .
C2 H2 0.9500 .
Na3 N7 2.330(2) .
Na3 N6 2.436(2) .
Na3 N8 2.982(2) .
Na3 Na7 3.0516(14) .
Na3 Na4 3.1005(15) .
N3 C12 1.352(3) .
N3 N4 1.397(3) .
N3 Na5 2.595(2) .
C3 C8 1.521(3) .
Na4 N9 2.357(2) .
Na4 N8 2.368(2) .
Na4 N10 2.780(2) .
Na4 Na7 3.4665(15) .
Na4 Na5 3.4822(15) .
Na4 H1 2.25(2) .
N4 C14 1.350(3) .
N4 Na6 2.406(2) .
C4 C5 1.533(3) .
C4 C6 1.533(3) .
C4 C7 1.533(3) .
Na5 N10 2.349(2) .
Na5 N12 2.383(2) .
Na5 N11 2.739(2) .
Na5 Na6 3.0441(15) .
Na5 Na7 3.4964(15) .
Na5 H1 2.27(3) .
N5 C23 1.349(3) .
N5 N6 1.391(2) .
N5 Na6 2.390(2) .
N5 Na7 2.537(2) .
C5 H5A 0.9800 .
C5 H5B 0.9800 .
C5 H5C 0.9800 .
Na6 N12 2.332(2) .
Na6 N11 3.036(2) .
Na6 Na7 3.1221(14) .
N6 C25 1.344(3) .
C6 H6A 0.9800 .
C6 H6B 0.9800 .
C6 H6C 0.9800 .
Na7 N11 2.359(2) .
Na7 N7 2.388(2) .
Na7 N8 2.822(2) .
Na7 H1 2.29(3) .
N7 C34 1.351(3) .
N7 N8 1.391(3) .
C7 H7A 0.9800 .
C7 H7B 0.9800 .
C7 H7C 0.9800 .
N8 C36 1.343(3) .
C8 C11 1.514(5) .
C8 C9 1.528(5) .
C8 C10 1.543(4) .
N9 C45 1.345(3) .
N9 N10 1.394(3) .
C9 H9A 0.9800 .
C9 H9B 0.9800 .
C9 H9C 0.9800 .
N10 C47 1.341(3) .
C10 H10A 0.9800 .
C10 H10B 0.9800 .
C10 H10C 0.9800 .
N11 C56 1.336(3) .
N11 N12 1.386(3) .
C11 H11A 0.9800 .
C11 H11B 0.9800 .
C11 H11C 0.9800 .
N12 C58 1.346(3) .
C12 C13 1.394(4) .
C12 C15 1.519(4) .
C13 C14 1.395(4) .
C13 H13 0.9500 .
C14 C19 1.515(4) .
C15 C16A 1.494(14) .
C15 C16 1.503(5) .
C15 C18A 1.518(14) .
C15 C17 1.521(6) .
C15 C18 1.557(6) .
C15 C17A 1.607(13) .
C16 H16A 0.9800 .
C16 H16B 0.9800 .
C16 H16C 0.9800 .
C17 H17A 0.9800 .
C17 H17B 0.9800 .
C17 H17C 0.9800 .
C18 H18A 0.9800 .
C18 H18B 0.9800 .
C18 H18C 0.9800 .
C19 C20 1.523(4) .
C19 C22 1.532(4) .
C19 C21 1.546(4) .
C20 H20A 0.9800 .
C20 H20B 0.9800 .
C20 H20C 0.9800 .
C21 H21A 0.9800 .
C21 H21B 0.9800 .
C21 H21C 0.9800 .
C22 H22A 0.9800 .
C22 H22B 0.9800 .
C22 H22C 0.9800 .
C23 C24 1.397(3) .
C23 C26 1.523(3) .
C24 C25 1.388(3) .
C24 H24 0.9500 .
C25 C30 1.517(3) .
C26 C27 1.477(5) .
C26 C28A 1.478(6) .
C26 C28 1.507(8) .
C26 C29A 1.524(7) .
C26 C29 1.592(7) .
C26 C27A 1.613(6) .
C27A H27A 0.9800 .
C27A H27B 0.9800 .
C27A H27C 0.9800 .
C28A H28A 0.9800 .
C28A H28B 0.9800 .
C28A H28C 0.9800 .
C29 H29A 0.9800 .
C29 H29B 0.9800 .
C29 H29C 0.9800 .
C30 C32 1.520(4) .
C30 C31 1.529(4) .
C30 C33 1.536(3) .
C31 H31A 0.9800 .
C31 H31B 0.9800 .
C31 H31C 0.9800 .
C32 H32A 0.9800 .
C32 H32B 0.9800 .
C32 H32C 0.9800 .
C33 H33A 0.9800 .
C33 H33B 0.9800 .
C33 H33C 0.9800 .
C34 C35 1.390(3) .
C34 C37 1.519(3) .
C35 C36 1.394(4) .
C35 H35 0.9500 .
C36 C41 1.517(3) .
C37 C38A 1.490(13) .
C37 C39 1.505(5) .
C37 C40A 1.525(13) .
C37 C38 1.540(5) .
C37 C40 1.541(5) .
C37 C39A 1.558(12) .
C38 H38A 0.9800 .
C38 H38B 0.9800 .
C38 H38C 0.9800 .
C39 H39A 0.9800 .
C39 H39B 0.9800 .
C39 H39C 0.9800 .
C40 H40A 0.9800 .
C40 H40B 0.9800 .
C40 H40C 0.9800 .
C41 C43 1.522(4) .
C41 C42 1.525(5) .
C41 C44 1.538(5) .
C42 H42A 0.9800 .
C42 H42B 0.9800 .
C42 H42C 0.9800 .
C43 H43A 0.9800 .
C43 H43B 0.9800 .
C43 H43C 0.9800 .
C44 H44A 0.9800 .
C44 H44B 0.9800 .
C44 H44C 0.9800 .
C45 C46 1.388(3) .
C45 C48 1.513(3) .
C46 C47 1.395(3) .
C46 H46 0.9500 .
C47 C52 1.516(3) .
C48 C51 1.536(4) .
C48 C49 1.538(4) .
C48 C50 1.538(5) .
C49 H49A 0.9800 .
C49 H49B 0.9800 .
C49 H49C 0.9800 .
C50 H50A 0.9800 .
C50 H50B 0.9800 .
C50 H50C 0.9800 .
C51 H51A 0.9800 .
C51 H51B 0.9800 .
C51 H51C 0.9800 .
C52 C54 1.525(3) .
C52 C53 1.530(4) .
C52 C55 1.531(3) .
C53 H53A 0.9800 .
C53 H53B 0.9800 .
C53 H53C 0.9800 .
C54 H54A 0.9800 .
C54 H54B 0.9800 .
C54 H54C 0.9800 .
C55 H55A 0.9800 .
C55 H55B 0.9800 .
C55 H55C 0.9800 .
C56 C57 1.401(3) .
C56 C59 1.515(3) .
C57 C58 1.392(3) .
C57 H57 0.9500 .
C58 C63 1.519(3) .
C59 C61 1.526(3) .
C59 C62 1.530(3) .
C59 C60 1.531(3) .
C60 H60A 0.9800 .
C60 H60B 0.9800 .
C60 H60C 0.9800 .
C61 H61A 0.9800 .
C61 H61B 0.9800 .
C61 H61C 0.9800 .
C62 H62A 0.9800 .
C62 H62B 0.9800 .
C62 H62C 0.9800 .
C63 C64A 1.315(11) .
C63 C65 1.465(5) .
C63 C64 1.555(5) .
C63 C66 1.588(5) .
C63 C66A 1.591(11) .
C63 C65A 1.671(12) .
C64 H64A 0.9800 .
C64 H64B 0.9800 .
C64 H64C 0.9800 .
C65 H65A 0.9800 .
C65 H65B 0.9800 .
C65 H65C 0.9800 .
C66 H66A 0.9800 .
C66 H66B 0.9800 .
C66 H66C 0.9800 .
C67 C68 1.374(4) .
C67 C67 1.397(6) 3_675
C67 H67 0.9500 .
C68 C69 1.395(4) .
C68 H68 0.9500 .
C69 C69 1.386(6) 3_675
C69 H69 0.9500 .
C17A H17D 0.9800 .
C17A H17E 0.9800 .
C17A H17F 0.9800 .
C16A H16D 0.9800 .
C16A H16E 0.9800 .
C16A H16F 0.9800 .
C18A H18D 0.9800 .
C18A H18E 0.9800 .
C18A H18F 0.9800 .
C27 H27D 0.9800 .
C27 H27E 0.9800 .
C27 H27F 0.9800 .
C29A H29D 0.9800 .
C29A H29E 0.9800 .
C29A H29F 0.9800 .
C28 H28D 0.9800 .
C28 H28E 0.9800 .
C28 H28F 0.9800 .
C39A H39D 0.9800 .
C39A H39E 0.9800 .
C39A H39F 0.9800 .
C38A H38D 0.9800 .
C38A H38E 0.9800 .
C38A H38F 0.9800 .
C40A H40D 0.9800 .
C40A H40E 0.9800 .
C40A H40F 0.9800 .
C66A H66D 0.9800 .
C66A H66E 0.9800 .
C66A H66F 0.9800 .
C65A H65D 0.9800 .
C65A H65E 0.9800 .
C65A H65F 0.9800 .
C64A H64D 0.9800 .
C64A H64E 0.9800 .
C64A H64F 0.9800 .
